data_7150135
loop_
_publ_author_name
'Kanamori, Daisuke'
'Furukawa, Atsushi'
'Okamura, Taka-aki'
'Yamamoto, Hitoshi'
'Ueyama, Norikazu'

_publ_section_title
;
 Contribution of the intramolecular hydrogen bond to the shift of the
 pKa value and the oxidation potential of phenols and phenolate anions.
;
_journal_issue 8
_journal_name_full 'Organic &amp; biomolecular chemistry'
_journal_page_first 1453
_journal_page_last 1459
_journal_paper_doi 10.1039/b419361j
_journal_volume 3
_journal_year 2005
_chemical_formula_moiety 'C16 H23 N2 O3, C4 H12 N'
_chemical_formula_sum 'C20 H35 N3 O3'
_chemical_formula_weight 365.51
_chemical_name_systematic
;
?
;
_space_group_IT_number 36
_symmetry_cell_setting orthorhombic
_symmetry_space_group_name_Hall 'C 2c -2'
_symmetry_space_group_name_H-M 'C m c 21'
_atom_sites_solution_hydrogens geom
_atom_sites_solution_primary direct
_atom_sites_solution_secondary difmap
_audit_creation_method SHELXL-97
_cell_angle_alpha 90.00
_cell_angle_beta 90.00
_cell_angle_gamma 90.00
_cell_formula_units_Z 4
_cell_length_a 13.2912(6)
_cell_length_b 13.0775(5)
_cell_length_c 12.1094(5)
_cell_measurement_reflns_used 10935
_cell_measurement_temperature 200
_cell_measurement_theta_max 27.5
_cell_measurement_theta_min 2.2
_cell_volume 2104.80(15)
_computing_cell_refinement PROCESS-AUTO
_computing_data_collection PROCESS-AUTO
_computing_data_reduction 'teXsan Ver. 1.11'
_computing_publication_material 'teXsan Ver. 1.11'
_computing_structure_refinement 'SHELXL-97 (Sheldrick, 1997)'
_computing_structure_solution SIR92
_diffrn_ambient_temperature 200
_diffrn_detector_area_resol_mean 10.00
_diffrn_measured_fraction_theta_full 1.000
_diffrn_measured_fraction_theta_max 1.000
_diffrn_measurement_device_type 'Rigaku RAXIS-RAPID Imaging Plate'
_diffrn_measurement_method \w
_diffrn_radiation_monochromator graphite
_diffrn_radiation_source 'fine-focus sealed tube'
_diffrn_radiation_type MoK\a
_diffrn_radiation_wavelength 0.71069
_diffrn_reflns_av_R_equivalents 0.0359
_diffrn_reflns_av_sigmaI/netI 0.0253
_diffrn_reflns_limit_h_max 17
_diffrn_reflns_limit_h_min -17
_diffrn_reflns_limit_k_max 16
_diffrn_reflns_limit_k_min -16
_diffrn_reflns_limit_l_max 15
_diffrn_reflns_limit_l_min -15
_diffrn_reflns_number 9436
_diffrn_reflns_theta_full 27.48
_diffrn_reflns_theta_max 27.48
_diffrn_reflns_theta_min 2.18
_exptl_absorpt_coefficient_mu 0.078
_exptl_absorpt_correction_T_max 0.985
_exptl_absorpt_correction_T_min 0.954
_exptl_absorpt_correction_type multi-scan
_exptl_absorpt_process_details '(Higashi, 1995)'
_exptl_crystal_colour colorless
_exptl_crystal_density_diffrn 1.153
_exptl_crystal_density_method 'not measured'
_exptl_crystal_description block
_exptl_crystal_F_000 800
_exptl_crystal_size_max 0.600
_exptl_crystal_size_mid 0.200
_exptl_crystal_size_min 0.200
_refine_diff_density_max 0.198
_refine_diff_density_min -0.239
_refine_diff_density_rms 0.045
_refine_ls_abs_structure_details 'Flack H D (1983), Acta Cryst. A39, 876-881'
_refine_ls_abs_structure_Flack 0.5(10)
_refine_ls_extinction_method none
_refine_ls_goodness_of_fit_ref 1.042
_refine_ls_hydrogen_treatment mixed
_refine_ls_matrix_type full
_refine_ls_number_parameters 127
_refine_ls_number_reflns 2451
_refine_ls_number_restraints 1
_refine_ls_restrained_S_all 1.042
_refine_ls_R_factor_all 0.0445
_refine_ls_R_factor_gt 0.0387
_refine_ls_shift/su_max 0.001
_refine_ls_shift/su_mean 0.000
_refine_ls_structure_factor_coef Fsqd
_refine_ls_weighting_details 'calc w=1/[\s^2^(Fo^2^)+(0.0637P)^2^+0.0000P] where P=(Fo^2^+2Fc^2^)/3'
_refine_ls_weighting_scheme calc
_refine_ls_wR_factor_gt 0.0906
_refine_ls_wR_factor_ref 0.0928
_reflns_number_gt 2171
_reflns_number_total 2451
_reflns_threshold_expression >2sigma(I)
_cod_data_source_file b419361j-ccdc.txt
_cod_data_source_block 2'ONMe4
_cod_original_sg_symbol_Hall 'C 2c -2     '
_cod_original_sg_symbol_H-M 'C m c 21     '
_cod_database_code 7150135

loop_
_symmetry_equiv_pos_as_xyz
'x, y, z'
'-x, y, z'
'-x, -y, z+1/2'
'x, -y, z+1/2'
'x+1/2, y+1/2, z'
'-x+1/2, y+1/2, z'
'-x+1/2, -y+1/2, z+1/2'
'x+1/2, -y+1/2, z+1/2'

loop_
_atom_site_label
_atom_site_type_symbol
_atom_site_fract_x
_atom_site_fract_y
_atom_site_fract_z
_atom_site_U_iso_or_equiv
_atom_site_adp_type
_atom_site_occupancy
_atom_site_symmetry_multiplicity
_atom_site_calc_flag
_atom_site_refinement_flags
_atom_site_disorder_assembly
_atom_site_disorder_group
O1 O 0.72771(7) 0.66397(7) 0.85876(8) 0.0370(2) Uani 1 1 d . . .
O11 O 1.0000 0.54281(10) 0.97458(12) 0.0334(3) Uani 1 2 d S . .
N1 N 0.80465(8) 0.53963(8) 0.95973(9) 0.0281(3) Uani 1 1 d . . .
H1 H 0.8637 0.5153 0.9794 0.034 Uiso 1 1 calc R . .
N11 N 1.0000 0.30242(11) 0.77480(13) 0.0295(3) Uani 1 2 d S . .
C1 C 0.80537(9) 0.62052(9) 0.89151(10) 0.0254(3) Uani 1 1 d . . .
C11 C 1.0000 0.61349(12) 0.89826(15) 0.0246(4) Uani 1 2 d S . .
C12 C 0.90796(9) 0.65401(9) 0.85382(11) 0.0252(3) Uani 1 1 d . . .
C13 C 0.91059(9) 0.72639(10) 0.77009(11) 0.0284(3) Uani 1 1 d . . .
H13 H 0.8489 0.7519 0.7415 0.034 Uiso 1 1 calc R . .
C14 C 1.0000 0.76262(14) 0.72685(16) 0.0324(4) Uani 1 2 d S . .
H14 H 1.0000 0.8114 0.6687 0.039 Uiso 1 2 calc SR . .
C17 C 0.71609(9) 0.48729(10) 1.00523(11) 0.0292(3) Uani 1 1 d . . .
C18 C 0.64712(14) 0.45046(15) 0.91402(16) 0.0569(5) Uani 1 1 d . . .
H18A H 0.6844 0.4047 0.8647 0.068 Uiso 1 1 calc R . .
H18B H 0.6223 0.5093 0.8720 0.068 Uiso 1 1 calc R . .
H18C H 0.5901 0.4136 0.9464 0.068 Uiso 1 1 calc R . .
C19 C 0.66019(13) 0.55816(13) 1.08305(14) 0.0494(4) Uani 1 1 d . . .
H19A H 0.7059 0.5812 1.1415 0.059 Uiso 1 1 calc R . .
H19B H 0.6033 0.5216 1.1161 0.059 Uiso 1 1 calc R . .
H19C H 0.6353 0.6175 1.0419 0.059 Uiso 1 1 calc R . .
C20 C 0.75680(14) 0.39590(13) 1.06882(19) 0.0589(5) Uani 1 1 d . . .
H20A H 0.8014 0.4199 1.1279 0.071 Uiso 1 1 calc R . .
H20B H 0.7946 0.3515 1.0185 0.071 Uiso 1 1 calc R . .
H20C H 0.7007 0.3575 1.1010 0.071 Uiso 1 1 calc R . .
C21 C 1.0000 0.19983(17) 0.7210(2) 0.0459(5) Uani 1 2 d S . .
H21A H 1.0000 0.2082 0.6406 0.055 Uiso 1 2 calc SR . .
H21B H 0.9398 0.1619 0.7435 0.055 Uiso 0.50 1 calc PR . .
H21C H 1.0602 0.1619 0.7435 0.055 Uiso 0.50 1 calc PR . .
C22 C 1.0000 0.28741(18) 0.89683(17) 0.0421(5) Uani 1 2 d S . .
H22A H 1.0000 0.3542 0.9336 0.051 Uiso 1 2 calc SR . .
H22B H 1.0602 0.2491 0.9185 0.051 Uiso 0.50 1 calc PR . .
H22C H 0.9398 0.2491 0.9185 0.051 Uiso 0.50 1 calc PR . .
C23 C 0.90792(11) 0.36003(14) 0.74125(15) 0.0465(4) Uani 1 1 d . . .
H23A H 0.9080 0.4274 0.7768 0.056 Uiso 1 1 calc R . .
H23B H 0.8479 0.3219 0.7641 0.056 Uiso 1 1 calc R . .
H23C H 0.9074 0.3686 0.6609 0.056 Uiso 1 1 calc R . .

loop_
_atom_site_aniso_label
_atom_site_aniso_U_11
_atom_site_aniso_U_22
_atom_site_aniso_U_33
_atom_site_aniso_U_23
_atom_site_aniso_U_13
_atom_site_aniso_U_12
O1 0.0213(4) 0.0439(5) 0.0459(5) 0.0086(5) 0.0007(4) 0.0057(4)
O11 0.0190(6) 0.0431(7) 0.0380(7) 0.0174(6) 0.000 0.000
N1 0.0163(5) 0.0341(6) 0.0339(6) 0.0039(5) 0.0022(4) 0.0013(4)
N11 0.0195(7) 0.0327(7) 0.0363(8) -0.0010(7) 0.000 0.000
C1 0.0212(6) 0.0254(5) 0.0295(7) -0.0024(5) 0.0010(5) 0.0012(5)
C11 0.0211(8) 0.0247(8) 0.0280(9) -0.0016(7) 0.000 0.000
C12 0.0212(6) 0.0253(6) 0.0291(6) -0.0022(5) 0.0001(5) 0.0008(4)
C13 0.0249(6) 0.0263(6) 0.0340(7) 0.0018(5) -0.0021(5) 0.0039(5)
C14 0.0317(10) 0.0288(8) 0.0367(10) 0.0069(8) 0.000 0.000
C17 0.0187(5) 0.0349(6) 0.0339(6) 0.0015(6) 0.0053(5) -0.0014(5)
C18 0.0479(10) 0.0717(11) 0.0510(10) -0.0099(9) 0.0000(8) -0.0289(9)
C19 0.0446(9) 0.0562(9) 0.0475(9) -0.0055(8) 0.0219(8) 0.0031(8)
C20 0.0353(8) 0.0572(9) 0.0842(14) 0.0337(10) 0.0190(9) 0.0053(8)
C21 0.0384(12) 0.0453(11) 0.0538(13) -0.0192(11) 0.000 0.000
C22 0.0432(12) 0.0485(11) 0.0347(11) 0.0027(9) 0.000 0.000
C23 0.0344(9) 0.0550(9) 0.0502(10) 0.0073(8) -0.0043(7) 0.0137(6)

loop_
_atom_type_symbol
_atom_type_description
_atom_type_scat_dispersion_real
_atom_type_scat_dispersion_imag
_atom_type_scat_source
C C 0.0033 0.0016 'International Tables Vol C Tables 4.2.6.8 and 6.1.1.4'
H H 0.0000 0.0000 'International Tables Vol C Tables 4.2.6.8 and 6.1.1.4'
O O 0.0106 0.0060 'International Tables Vol C Tables 4.2.6.8 and 6.1.1.4'
N N 0.0061 0.0033 'International Tables Vol C Tables 4.2.6.8 and 6.1.1.4'

loop_
_geom_angle_atom_site_label_1
_geom_angle_atom_site_label_2
_geom_angle_atom_site_label_3
_geom_angle
_geom_angle_site_symmetry_1
_geom_angle_site_symmetry_3
_geom_angle_publ_flag
C1 N1 C17 127.14(11) . . ?
C1 N1 H1 116.4 . . ?
C17 N1 H1 116.4 . . ?
C22 N11 C21 108.34(17) . . ?
C22 N11 C23 109.64(11) . 2_755 ?
C21 N11 C23 109.56(11) . 2_755 ?
C22 N11 C23 109.64(11) . . ?
C21 N11 C23 109.56(11) . . ?
C23 N11 C23 110.07(17) 2_755 . ?
O1 C1 N1 123.42(12) . . ?
O1 C1 C12 121.53(11) . . ?
N1 C1 C12 115.02(10) . . ?
O11 C11 C12 121.69(7) . . ?
O11 C11 C12 121.69(7) . 2_755 ?
C12 C11 C12 116.62(15) . 2_755 ?
C13 C12 C11 120.23(11) . . ?
C13 C12 C1 116.33(10) . . ?
C11 C12 C1 123.42(11) . . ?
C14 C13 C12 122.16(11) . . ?
C14 C13 H13 118.9 . . ?
C12 C13 H13 118.9 . . ?
C13 C14 C13 118.56(16) . 2_755 ?
C13 C14 H14 120.7 . . ?
C13 C14 H14 120.7 2_755 . ?
N1 C17 C18 111.09(12) . . ?
N1 C17 C19 109.93(11) . . ?
C18 C17 C19 110.56(13) . . ?
N1 C17 C20 105.72(11) . . ?
C18 C17 C20 109.55(15) . . ?
C19 C17 C20 109.87(14) . . ?
C17 C18 H18A 109.5 . . ?
C17 C18 H18B 109.5 . . ?
H18A C18 H18B 109.5 . . ?
C17 C18 H18C 109.5 . . ?
H18A C18 H18C 109.5 . . ?
H18B C18 H18C 109.5 . . ?
C17 C19 H19A 109.5 . . ?
C17 C19 H19B 109.5 . . ?
H19A C19 H19B 109.5 . . ?
C17 C19 H19C 109.5 . . ?
H19A C19 H19C 109.5 . . ?
H19B C19 H19C 109.5 . . ?
C17 C20 H20A 109.5 . . ?
C17 C20 H20B 109.5 . . ?
H20A C20 H20B 109.5 . . ?
C17 C20 H20C 109.5 . . ?
H20A C20 H20C 109.5 . . ?
H20B C20 H20C 109.5 . . ?
N11 C21 H21A 109.5 . . ?
N11 C21 H21B 109.5 . . ?
H21A C21 H21B 109.5 . . ?
N11 C21 H21C 109.5 . . ?
H21A C21 H21C 109.5 . . ?
H21B C21 H21C 109.5 . . ?
N11 C22 H22A 109.5 . . ?
N11 C22 H22B 109.5 . . ?
H22A C22 H22B 109.5 . . ?
N11 C22 H22C 109.5 . . ?
H22A C22 H22C 109.5 . . ?
H22B C22 H22C 109.5 . . ?
N11 C23 H23A 109.5 . . ?
N11 C23 H23B 109.5 . . ?
H23A C23 H23B 109.5 . . ?
N11 C23 H23C 109.5 . . ?
H23A C23 H23C 109.5 . . ?
H23B C23 H23C 109.5 . . ?

loop_
_geom_bond_atom_site_label_1
_geom_bond_atom_site_label_2
_geom_bond_distance
_geom_bond_site_symmetry_2
_geom_bond_publ_flag
O1 C1 1.2433(15) . ?
O11 C11 1.307(2) . ?
N1 C1 1.3421(16) . ?
N1 C17 1.4690(15) . ?
N1 H1 0.8800 . ?
N11 C22 1.491(3) . ?
N11 C21 1.492(3) . ?
N11 C23 1.4934(16) 2_755 ?
N11 C23 1.4934(16) . ?
C1 C12 1.5032(17) . ?
C11 C12 1.4377(14) . ?
C11 C12 1.4377(14) 2_755 ?
C12 C13 1.3875(18) . ?
C13 C14 1.3823(15) . ?
C13 H13 0.9500 . ?
C14 C13 1.3823(15) 2_755 ?
C14 H14 0.9500 . ?
C17 C18 1.514(2) . ?
C17 C19 1.516(2) . ?
C17 C20 1.521(2) . ?
C18 H18A 0.9800 . ?
C18 H18B 0.9800 . ?
C18 H18C 0.9800 . ?
C19 H19A 0.9800 . ?
C19 H19B 0.9800 . ?
C19 H19C 0.9800 . ?
C20 H20A 0.9800 . ?
C20 H20B 0.9800 . ?
C20 H20C 0.9800 . ?
C21 H21A 0.9800 . ?
C21 H21B 0.9800 . ?
C21 H21C 0.9800 . ?
C22 H22A 0.9800 . ?
C22 H22B 0.9800 . ?
C22 H22C 0.9800 . ?
C23 H23A 0.9800 . ?
C23 H23B 0.9800 . ?
C23 H23C 0.9800 . ?

loop_
_geom_torsion_atom_site_label_1
_geom_torsion_atom_site_label_2
_geom_torsion_atom_site_label_3
_geom_torsion_atom_site_label_4
_geom_torsion
_geom_torsion_site_symmetry_1
_geom_torsion_site_symmetry_2
_geom_torsion_site_symmetry_3
_geom_torsion_site_symmetry_4
_geom_torsion_publ_flag
C17 N1 C1 O1 1.4(2) . . . . ?
C17 N1 C1 C12 -176.83(11) . . . . ?
O11 C11 C12 C13 -177.71(14) . . . . ?
C12 C11 C12 C13 1.8(2) 2_755 . . . ?
O11 C11 C12 C1 0.9(2) . . . . ?
C12 C11 C12 C1 -179.63(8) 2_755 . . . ?
O1 C1 C12 C13 -8.22(18) . . . . ?
N1 C1 C12 C13 170.07(11) . . . . ?
O1 C1 C12 C11 173.12(13) . . . . ?
N1 C1 C12 C11 -8.59(18) . . . . ?
C11 C12 C13 C14 -0.4(2) . . . . ?
C1 C12 C13 C14 -179.10(14) . . . . ?
C12 C13 C14 C13 -1.0(3) . . . 2_755 ?
C1 N1 C17 C18 56.43(17) . . . . ?
C1 N1 C17 C19 -66.27(18) . . . . ?
C1 N1 C17 C20 175.20(14) . . . . ?
